data_1576293
loop_
_publ_author_name
'Huang, Guo-Quan'
'Yang, Hu'
'Xia, Ri-Qin'
'Wu, Kun'
'Huang, Yong-Liang'
'Hao, De-Bo'
'Li, Shun-Bo'
'Lu, Weigang'
'Zheng, Ji'
'Zhou, Xiao-Ping'
'Li, Dan'

_publ_section_title
;
 Triple-Helical Aggregates of Copper(I) Cyclic Trinuclear Complexes for
 Circularly Polarized Luminescence
;
_journal_name_full 'Chemical Science'
_journal_paper_doi 10.1039/D5SC04965B
_journal_year 2025
_chemical_absolute_configuration rmad
_chemical_formula_moiety 'C12 H13 N3 O'
_chemical_formula_sum 'C12 H13 N3 O'
_chemical_formula_weight 215.25
_space_group_crystal_system monoclinic
_space_group_IT_number 4
_space_group_name_Hall 'P 2yb'
_space_group_name_H-M_alt 'P 1 21 1'
_atom_sites_solution_hydrogens geom
_atom_sites_solution_primary dual
_audit_creation_date 2024-06-29
_audit_creation_method
;
Olex2 1.5
(compiled 2024.02.16 svn.r378c4104 for OlexSys, GUI svn.r6928)
;
_audit_update_record
;
2024-08-19 deposited with the CCDC.	2025-11-19 downloaded from the CCDC.
;
_cell_angle_alpha 90
_cell_angle_beta 96.3050(10)
_cell_angle_gamma 90
_cell_formula_units_Z 2
_cell_length_a 9.3663(2)
_cell_length_b 5.08920(10)
_cell_length_c 11.5614(2)
_cell_measurement_reflns_used 7335
_cell_measurement_temperature 100.00(10)
_cell_measurement_theta_max 77.3440
_cell_measurement_theta_min 3.8320
_cell_volume 547.764(19)
_computing_cell_refinement 'CrysAlisPro 1.171.39.33c (Rigaku OD, 2017)'
_computing_data_collection 'CrysAlisPro 1.171.39.33c (Rigaku OD, 2017)'
_computing_data_reduction 'CrysAlisPro 1.171.39.33c (Rigaku OD, 2017)'
_computing_molecular_graphics 'Olex2 1.5 (Dolomanov et al., 2009)'
_computing_publication_material 'Olex2 1.5 (Dolomanov et al., 2009)'
_computing_structure_refinement 'SHELXL 2018/3 (Sheldrick, 2015)'
_computing_structure_solution 'SHELXT 2018/2 (Sheldrick, 2018)'
_diffrn_ambient_environment N~2~
_diffrn_ambient_temperature 100.00(10)
_diffrn_detector 'CCD plate'
_diffrn_measured_fraction_theta_full 0.992
_diffrn_measured_fraction_theta_max 0.986
_diffrn_measurement_details
;
List of Runs (angles in degrees, time in seconds):

  # Type    Start    End  Width  t~exp~   \w     \q     \k     \f   Frames
#--------------------------------------------------------------------------
  1  \w    -82.00 -56.00   0.50    0.50    --   -2.20 -57.00 -60.00   52
  2  \w    -13.00  18.00   0.50    0.50    --   -2.20 -19.00-180.00   62
  3  \w     40.00  80.00   0.50    0.50    --   -2.20  57.00-180.00   80
  4  \w    -34.00  -2.00   0.50    0.50    --   -2.20 -57.00 -60.00   64
  5  \w    -36.00  -1.00   0.50    0.50    --   -2.20 -82.00 -30.00   70
  6  \w    -91.00 -61.00   0.50    0.50    --   -2.20 -19.00-180.00   60
  7  \w     51.00  84.00   0.50    0.50    --   -2.20   0.00 120.00   66
  8  \w    -12.00  39.00   0.50    0.50    --   -2.20   0.00 120.00  102
  9  \w    -89.00 -30.00   0.50    0.50    --   -2.20   0.00 120.00  118
 10  \w    -91.00 -61.00   0.50    0.50    --   -2.20 -19.00 120.00   60
 11  \w    -27.00  18.00   0.50    0.50    --   -2.20  57.00-180.00   90
 12  \w     -1.00  25.00   0.50    0.50    --   -2.20 -19.00 120.00   52
 13  \w    -19.00  30.00   0.50    0.50    --    2.20  38.00  90.00   98
 14  \w    -16.00  59.00   0.50    0.50    --    2.20  38.00 -90.00  150
 15  \w     56.00  83.00   0.50    0.50    --    2.20  38.00  90.00   54
 16  \w    -73.00 -47.00   0.50    0.50    --    2.20 -19.00 -60.00   52
 17  \w    -84.00 -56.00   0.50    0.50    --    2.20 -38.00-120.00   56
 18  \w      1.00  29.00   0.50    0.50    --    2.20 -19.00 -60.00   56
 19  \w     -1.00  24.00   0.50    0.50    --    2.20 -38.00-120.00   50
 20  \w    -51.00 -26.00   0.50    0.50    --    2.20 -38.00-120.00   50
 21  \w     79.00 106.00   0.50    0.94    --  106.30  76.00 129.26   54
 22  \w     78.00 103.00   0.50    0.94    --  106.30  77.00 -45.21   50
 23  \w     81.00 132.00   0.50    0.94    --  106.30  58.00  -9.90  102
 24  \w     76.00 102.00   0.50    0.94    --  106.30  77.00 150.00   52
 25  \w     78.00 105.00   0.50    0.94    --  106.30  71.00  -3.97   54
 26  \w     78.00 105.00   0.50    0.94    --  106.30  78.00-162.29   54
 27  \w    159.00 185.00   0.50    0.94    --  106.30  77.00 150.00   52
 28  \w     83.00 108.00   0.50    0.94    --  106.30  57.00 -90.00   50
 29  \w     76.00 102.00   0.50    0.94    --  106.30  77.00 -90.00   52
 30  \w     77.00 103.00   0.50    0.94    --  106.30  77.00   0.00   52
 31  \w     82.00 108.00   0.50    0.94    --  106.30  57.00-120.00   52
 32  \w     18.00 139.00   0.50    0.94    --  106.30 -82.00  90.00  242
 33  \w    116.00 174.00   0.50    0.94    --  106.30  51.00  50.98  116
 34  \w     83.00 142.00   0.50    0.94    --  106.30  55.00  39.84  118
 35  \w     82.00 196.00   0.50    0.94    --  106.30  55.00 -43.36  228
 36  \w     87.00 114.00   0.50    0.94    --  106.30  33.00 139.44   54
 37  \w     18.00 139.00   0.50    0.94    --  106.30 -82.00 -90.00  242
 38  \w     85.00 110.00   0.50    0.94    --  106.30  51.00  50.98   50
 39  \w     58.00 135.00   0.50    0.94    --  106.30 -82.00 150.00  154
 40  \w     20.00  50.00   0.50    0.94    --  106.30 -82.00 150.00   60
 41  \w    140.00 166.00   0.50    0.94    --  106.30  44.00 115.20   52
 42  \w    161.00 192.00   0.50    0.94    --  106.30  61.00-165.78   62
 43  \w     87.00 140.00   0.50    0.94    --  106.30  38.00-180.00  106
 44  \w     85.00 114.00   0.50    0.94    --  106.30  38.00 -90.00   58
 45  \w     77.00 102.00   0.50    0.94    --  106.30  77.00  30.00   50
 46  \w     83.00 108.00   0.50    0.94    --  106.30  57.00-180.00   50
 47  \w     83.00 152.00   0.50    0.94    --  106.30  57.00-150.00  138
 48  \w     82.00 109.00   0.50    0.94    --  106.30  57.00  30.00   54
 49  \w     83.00 108.00   0.50    0.94    --  106.30  57.00  90.00   50
 50  \w     82.00 107.00   0.50    0.94    --  106.30  60.00 137.79   50
 51  \w     76.00 102.00   0.50    0.94    --  106.30  77.00-120.00   52
 52  \w     84.00 112.00   0.50    0.94    --  106.30  44.00 115.20   56
 53  \w     71.00 125.00   0.50    0.94    --  106.30 -82.00   0.00  108
 54  \w     85.00 123.00   0.50    0.94    --  106.30  38.00  30.00   76
 55  \w     83.00 109.00   0.50    0.94    --  106.30  57.00 150.00   52
 56  \w     78.00 104.00   0.50    0.94    --  106.30  68.00-155.82   52
 57  \w     76.00 102.00   0.50    0.94    --  106.30  77.00  90.00   52
 58  \w     77.00 102.00   0.50    0.94    --  106.30  77.00  60.00   50
 59  \w    115.00 194.00   0.50    0.94    --  106.30  77.00  60.00  158
 60  \w     95.00 157.00   0.50    0.94    --  106.30  38.00 -60.00  124
 61  \w     85.00 195.00   0.50    0.94    --  106.30  38.00 150.00  220
 62  \w     84.00 154.00   0.50    0.94    --  106.30  48.00-115.73  140
 63  \w     23.00  60.00   0.50    0.94    --  106.30 -82.00   0.00   74
 64  \w     76.00 102.00   0.50    0.94    --  106.30  77.00 -60.00   52
 65  \w     82.00 110.00   0.50    0.94    --  106.30  57.00  60.00   56
 66  \w    131.00 167.00   0.50    0.94    --  106.30  77.00   0.00   72
 67  \w     82.00 108.00   0.50    0.94    --  106.30  56.00  78.14   52
 68  \w    150.00 175.00   0.50    0.94    --  106.30  58.00  -9.90   50
 69  \w     80.00 106.00   0.50    0.94    --  106.30  61.00-165.78   52
 70  \w    133.00 158.00   0.50    0.94    --  106.30  38.00 -78.13   50
 71  \w     87.00 114.00   0.50    0.94    --  106.30  38.00 -78.13   54
;
_diffrn_measurement_device 'four-circle diffractometer'
_diffrn_measurement_device_type 'XtaLAB AFC12 (RINC): Kappa single'
_diffrn_measurement_method '\w scans'
_diffrn_orient_matrix_type 'CrysAlisPro convention (1999,Acta A55,543-557)'
_diffrn_orient_matrix_UB_11 0.0571199000
_diffrn_orient_matrix_UB_12 -0.2438216000
_diffrn_orient_matrix_UB_13 -0.0591556000
_diffrn_orient_matrix_UB_21 0.0455082000
_diffrn_orient_matrix_UB_22 -0.1223602000
_diffrn_orient_matrix_UB_23 0.1202802000
_diffrn_orient_matrix_UB_31 -0.1484809000
_diffrn_orient_matrix_UB_32 -0.1312451000
_diffrn_orient_matrix_UB_33 -0.0022924000
_diffrn_radiation_monochromator mirror
_diffrn_radiation_probe x-ray
_diffrn_radiation_type 'Cu K\a'
_diffrn_radiation_wavelength 1.54184
_diffrn_reflns_av_R_equivalents 0.0323
_diffrn_reflns_av_unetI/netI 0.0253
_diffrn_reflns_Laue_measured_fraction_full 0.992
_diffrn_reflns_Laue_measured_fraction_max 0.986
_diffrn_reflns_limit_h_max 11
_diffrn_reflns_limit_h_min -11
_diffrn_reflns_limit_k_max 6
_diffrn_reflns_limit_k_min -6
_diffrn_reflns_limit_l_max 14
_diffrn_reflns_limit_l_min -14
_diffrn_reflns_number 10392
_diffrn_reflns_point_group_measured_fraction_full 0.988
_diffrn_reflns_point_group_measured_fraction_max 0.969
_diffrn_reflns_theta_full 67.684
_diffrn_reflns_theta_max 78.204
_diffrn_reflns_theta_min 3.847
_diffrn_source 'Rotating-anode X-ray tube (dual wavelength)'
_diffrn_source_type 'Rigaku (Cu) X-ray DW Source'
_exptl_absorpt_coefficient_mu 0.697
_exptl_absorpt_correction_T_max 1.00000
_exptl_absorpt_correction_T_min 0.67870
_exptl_absorpt_correction_type multi-scan
_exptl_absorpt_process_details
;
CrysAlisPro 1.171.39.33c (Rigaku Oxford Diffraction, 2017)
Empirical absorption correction using spherical harmonics,
 implemented in SCALE3 ABSPACK scaling algorithm.
;
_exptl_crystal_density_diffrn 1.305
_exptl_crystal_description block
_exptl_crystal_F_000 228
_refine_diff_density_max 0.190
_refine_diff_density_min -0.194
_refine_diff_density_rms 0.043
_refine_ls_abs_structure_details
;
 Flack x determined using 914 quotients [(I+)-(I-)]/[(I+)+(I-)]
 (Parsons, Flack and Wagner, Acta Cryst. B69 (2013) 249-259).
;
_refine_ls_abs_structure_Flack 0.08(14)
_refine_ls_extinction_method none
_refine_ls_goodness_of_fit_ref 1.112
_refine_ls_hydrogen_treatment constr
_refine_ls_matrix_type full
_refine_ls_number_parameters 146
_refine_ls_number_reflns 2278
_refine_ls_number_restraints 1
_refine_ls_restrained_S_all 1.112
_refine_ls_R_factor_all 0.0473
_refine_ls_R_factor_gt 0.0427
_refine_ls_shift/su_max 0.000
_refine_ls_shift/su_mean 0.000
_refine_ls_structure_factor_coef Fsqd
_refine_ls_weighting_details 'w=1/[\s^2^(Fo^2^)+(0.0311P)^2^+0.2985P] where P=(Fo^2^+2Fc^2^)/3'
_refine_ls_weighting_scheme calc
_refine_ls_wR_factor_gt 0.0930
_refine_ls_wR_factor_ref 0.0943
_reflns_Friedel_coverage 0.762
_reflns_Friedel_fraction_full 0.984
_reflns_Friedel_fraction_max 0.946
_reflns_number_gt 2184
_reflns_number_total 2278
_reflns_threshold_expression 'I > 2\s(I)'
_cod_data_source_file d5sc04965b2.cif
_cod_data_source_block S_HL1
_cod_database_code 1576293
_shelx_shelxl_version_number 2018/3
_chemical_oxdiff_formula 'C  H N O'
_shelx_space_group_comment
;
The symmetry employed for this shelxl refinement is uniquely defined
by the following loop, which should always be used as a source of
symmetry information in preference to the above space-group names.
They are only intended as comments.
;
_olex2_refinement_description
;
1. Fixed Uiso
 At 1.2 times of:
  All C(H) groups, All N(H) groups
 At 1.5 times of:
  All C(H,H,H) groups
2.a Ternary CH refined with riding coordinates:
 C009(H009)
2.b Aromatic/amide H refined with riding coordinates:
 N002(H002), N003(H003), C007(H007), C00A(H00A), C00B(H00B), C00D(H00F),
 C00E(H00G), C00F(H00H), C00G(H00I)
2.c Idealised Me refined as rotating group:
 C00C(H00C,H00D,H00E)
;
_olex2_submission_special_instructions 'No special instructions were received'
_oxdiff_exptl_absorpt_empirical_details
;
Empirical correction (ABSPACK) includes:
- Absorption correction using spherical harmonics
- Frame scaling
;
_oxdiff_exptl_absorpt_empirical_full_max 1.985
_oxdiff_exptl_absorpt_empirical_full_min 0.442

loop_
_space_group_symop_operation_xyz
'x, y, z'
'-x, y+1/2, -z'

loop_
_atom_site_label
_atom_site_type_symbol
_atom_site_fract_x
_atom_site_fract_y
_atom_site_fract_z
_atom_site_U_iso_or_equiv
_atom_site_adp_type
_atom_site_occupancy
_atom_site_site_symmetry_order
_atom_site_calc_flag
_atom_site_refinement_flags_posn
_atom_site_refinement_flags_adp
_atom_site_refinement_flags_occupancy
_atom_site_disorder_assembly
_atom_site_disorder_group
O001 O 0.4929(2) 0.1996(3) 0.81460(16) 0.0247(4) Uani 1 1 d . . . . .
N002 N 0.4209(2) 0.6258(4) 0.81504(19) 0.0223(5) Uani 1 1 d . . . . .
H002 H 0.444712 0.788602 0.834238 0.027 Uiso 1 1 calc R U . . .
N003 N 0.8523(2) 0.7314(4) 0.96630(18) 0.0219(5) Uani 1 1 d . . . . .
H003 H 0.904479 0.851384 1.006175 0.026 Uiso 1 1 calc R U . . .
N004 N 0.9079(2) 0.5120(4) 0.92127(18) 0.0229(5) Uani 1 1 d . . . . .
C005 C 0.5207(3) 0.4355(5) 0.8341(2) 0.0200(5) Uani 1 1 d . . . . .
C006 C 0.2657(3) 0.5226(5) 0.6331(2) 0.0230(5) Uani 1 1 d . . . . .
C007 C 0.7945(3) 0.3860(5) 0.8697(2) 0.0219(5) Uani 1 1 d . . . . .
H007 H 0.799700 0.223312 0.830063 0.026 Uiso 1 1 calc R U . . .
C008 C 0.6659(3) 0.5211(5) 0.8803(2) 0.0201(5) Uani 1 1 d . . . . .
C009 C 0.2743(3) 0.5712(5) 0.7635(2) 0.0211(5) Uani 1 1 d . . . . .
H009 H 0.239909 0.409513 0.801109 0.025 Uiso 1 1 calc R U . . .
C00A C 0.7095(3) 0.7443(5) 0.9431(2) 0.0210(5) Uani 1 1 d . . . . .
H00A H 0.649123 0.880951 0.965594 0.025 Uiso 1 1 calc R U . . .
C00B C 0.3535(3) 0.6568(6) 0.5640(2) 0.0335(7) Uani 1 1 d . . . . .
H00B H 0.420621 0.781951 0.598298 0.040 Uiso 1 1 calc R U . . .
C00C C 0.1800(3) 0.8002(5) 0.7924(2) 0.0260(5) Uani 1 1 d . . . . .
H00C H 0.180733 0.814104 0.876970 0.039 Uiso 1 1 calc R U . . .
H00D H 0.081418 0.770625 0.756786 0.039 Uiso 1 1 calc R U . . .
H00E H 0.216990 0.963314 0.761900 0.039 Uiso 1 1 calc R U . . .
C00D C 0.1660(4) 0.3460(6) 0.5803(3) 0.0366(7) Uani 1 1 d . . . . .
H00F H 0.102571 0.256893 0.625696 0.044 Uiso 1 1 calc R U . . .
C00E C 0.3441(4) 0.6096(7) 0.4450(3) 0.0438(8) Uani 1 1 d . . . . .
H00G H 0.404402 0.703084 0.398448 0.053 Uiso 1 1 calc R U . . .
C00F C 0.2479(5) 0.4285(7) 0.3943(3) 0.0476(10) Uani 1 1 d . . . . .
H00H H 0.243556 0.393158 0.313334 0.057 Uiso 1 1 calc R U . . .
C00G C 0.1583(5) 0.2990(6) 0.4614(3) 0.0495(9) Uani 1 1 d . . . . .
H00I H 0.090544 0.176215 0.426189 0.059 Uiso 1 1 calc R U . . .

loop_
_atom_site_aniso_label
_atom_site_aniso_U_11
_atom_site_aniso_U_22
_atom_site_aniso_U_33
_atom_site_aniso_U_23
_atom_site_aniso_U_13
_atom_site_aniso_U_12
O001 0.0271(10) 0.0128(8) 0.0339(9) -0.0004(7) 0.0021(7) -0.0033(7)
N002 0.0208(12) 0.0137(9) 0.0314(11) -0.0014(8) -0.0012(8) -0.0007(8)
N003 0.0222(12) 0.0151(9) 0.0279(10) -0.0005(8) 0.0009(8) -0.0005(9)
N004 0.0217(11) 0.0175(9) 0.0295(11) 0.0013(9) 0.0034(8) 0.0031(9)
C005 0.0239(14) 0.0147(11) 0.0218(11) -0.0010(9) 0.0043(10) -0.0012(9)
C006 0.0234(13) 0.0166(11) 0.0286(12) 0.0015(10) 0.0014(10) 0.0049(10)
C007 0.0232(14) 0.0164(12) 0.0258(12) 0.0002(9) 0.0013(10) 0.0005(9)
C008 0.0213(13) 0.0149(10) 0.0237(11) 0.0028(10) 0.0010(9) 0.0001(10)
C009 0.0199(13) 0.0162(12) 0.0271(12) 0.0011(9) 0.0017(9) -0.0013(10)
C00A 0.0192(13) 0.0168(11) 0.0268(12) 0.0004(9) 0.0011(9) 0.0000(10)
C00B 0.0300(17) 0.0395(16) 0.0312(14) 0.0051(12) 0.0043(11) 0.0012(13)
C00C 0.0235(15) 0.0233(12) 0.0309(13) -0.0030(11) 0.0018(10) -0.0003(10)
C00D 0.049(2) 0.0256(14) 0.0325(14) 0.0049(11) -0.0088(13) -0.0075(13)
C00E 0.046(2) 0.055(2) 0.0317(15) 0.0086(14) 0.0133(14) 0.0163(17)
C00F 0.077(3) 0.0398(17) 0.0249(14) -0.0017(13) -0.0017(15) 0.0240(18)
C00G 0.082(3) 0.0273(15) 0.0336(15) -0.0007(13) -0.0184(16) -0.0019(17)

loop_
_atom_type_symbol
_atom_type_description
_atom_type_scat_dispersion_real
_atom_type_scat_dispersion_imag
_atom_type_scat_source
C C 0.0181 0.0091 'International Tables Vol C Tables 4.2.6.8 and 6.1.1.4'
H H 0.0000 0.0000 'International Tables Vol C Tables 4.2.6.8 and 6.1.1.4'
N N 0.0311 0.0180 'International Tables Vol C Tables 4.2.6.8 and 6.1.1.4'
O O 0.0492 0.0322 'International Tables Vol C Tables 4.2.6.8 and 6.1.1.4'

loop_
_geom_angle_atom_site_label_1
_geom_angle_atom_site_label_2
_geom_angle_atom_site_label_3
_geom_angle
_geom_angle_site_symmetry_1
_geom_angle_site_symmetry_3
_geom_angle_publ_flag
C005 N002 H002 118.9 . . ?
C005 N002 C009 122.2(2) . . ?
C009 N002 H002 118.9 . . ?
N004 N003 H003 123.8 . . ?
C00A N003 H003 123.8 . . ?
C00A N003 N004 112.4(2) . . ?
C007 N004 N003 104.4(2) . . ?
O001 C005 N002 122.4(2) . . ?
O001 C005 C008 121.2(2) . . ?
N002 C005 C008 116.3(2) . . ?
C00B C006 C009 121.4(2) . . ?
C00B C006 C00D 118.6(3) . . ?
C00D C006 C009 120.1(2) . . ?
N004 C007 H007 123.9 . . ?
N004 C007 C008 112.1(2) . . ?
C008 C007 H007 123.9 . . ?
C007 C008 C005 126.2(2) . . ?
C00A C008 C005 129.8(2) . . ?
C00A C008 C007 103.9(2) . . ?
N002 C009 C006 112.3(2) . . ?
N002 C009 H009 108.2 . . ?
N002 C009 C00C 107.9(2) . . ?
C006 C009 H009 108.2 . . ?
C006 C009 C00C 111.9(2) . . ?
C00C C009 H009 108.2 . . ?
N003 C00A C008 107.2(2) . . ?
N003 C00A H00A 126.4 . . ?
C008 C00A H00A 126.4 . . ?
C006 C00B H00B 119.8 . . ?
C006 C00B C00E 120.5(3) . . ?
C00E C00B H00B 119.8 . . ?
C009 C00C H00C 109.5 . . ?
C009 C00C H00D 109.5 . . ?
C009 C00C H00E 109.5 . . ?
H00C C00C H00D 109.5 . . ?
H00C C00C H00E 109.5 . . ?
H00D C00C H00E 109.5 . . ?
C006 C00D H00F 119.8 . . ?
C006 C00D C00G 120.4(3) . . ?
C00G C00D H00F 119.8 . . ?
C00B C00E H00G 119.8 . . ?
C00F C00E C00B 120.4(3) . . ?
C00F C00E H00G 119.8 . . ?
C00E C00F H00H 120.2 . . ?
C00G C00F C00E 119.6(3) . . ?
C00G C00F H00H 120.2 . . ?
C00D C00G H00I 119.7 . . ?
C00F C00G C00D 120.5(3) . . ?
C00F C00G H00I 119.7 . . ?

loop_
_geom_bond_atom_site_label_1
_geom_bond_atom_site_label_2
_geom_bond_distance
_geom_bond_site_symmetry_2
_geom_bond_publ_flag
O001 C005 1.244(3) . ?
N002 H002 0.8800 . ?
N002 C005 1.348(3) . ?
N002 C009 1.462(3) . ?
N003 H003 0.8800 . ?
N003 N004 1.359(3) . ?
N003 C00A 1.337(3) . ?
N004 C007 1.325(3) . ?
C005 C008 1.471(4) . ?
C006 C009 1.521(3) . ?
C006 C00B 1.388(4) . ?
C006 C00D 1.388(4) . ?
C007 H007 0.9500 . ?
C007 C008 1.405(4) . ?
C008 C00A 1.386(3) . ?
C009 H009 1.0000 . ?
C009 C00C 1.521(3) . ?
C00A H00A 0.9500 . ?
C00B H00B 0.9500 . ?
C00B C00E 1.390(4) . ?
C00C H00C 0.9800 . ?
C00C H00D 0.9800 . ?
C00C H00E 0.9800 . ?
C00D H00F 0.9500 . ?
C00D C00G 1.390(4) . ?
C00E H00G 0.9500 . ?
C00E C00F 1.374(6) . ?
C00F H00H 0.9500 . ?
C00F C00G 1.372(6) . ?
C00G H00I 0.9500 . ?

loop_
_geom_torsion_atom_site_label_1
_geom_torsion_atom_site_label_2
_geom_torsion_atom_site_label_3
_geom_torsion_atom_site_label_4
_geom_torsion
_geom_torsion_site_symmetry_1
_geom_torsion_site_symmetry_2
_geom_torsion_site_symmetry_3
_geom_torsion_site_symmetry_4
_geom_torsion_publ_flag
O001 C005 C008 C007 24.0(4) . . . . ?
O001 C005 C008 C00A -155.6(2) . . . . ?
N002 C005 C008 C007 -156.3(2) . . . . ?
N002 C005 C008 C00A 24.1(4) . . . . ?
N003 N004 C007 C008 0.1(3) . . . . ?
N004 N003 C00A C008 0.6(3) . . . . ?
N004 C007 C008 C005 -179.5(2) . . . . ?
N004 C007 C008 C00A 0.2(3) . . . . ?
C005 N002 C009 C006 -75.4(3) . . . . ?
C005 N002 C009 C00C 160.8(2) . . . . ?
C005 C008 C00A N003 179.2(2) . . . . ?
C006 C00B C00E C00F -0.2(5) . . . . ?
C006 C00D C00G C00F -0.8(5) . . . . ?
C007 C008 C00A N003 -0.5(3) . . . . ?
C009 N002 C005 O001 -3.6(4) . . . . ?
C009 N002 C005 C008 176.6(2) . . . . ?
C009 C006 C00B C00E 180.0(3) . . . . ?
C009 C006 C00D C00G -179.5(3) . . . . ?
C00A N003 N004 C007 -0.5(3) . . . . ?
C00B C006 C009 N002 -35.1(3) . . . . ?
C00B C006 C009 C00C 86.4(3) . . . . ?
C00B C006 C00D C00G 2.2(5) . . . . ?
C00B C00E C00F C00G 1.7(5) . . . . ?
C00D C006 C009 N002 146.6(2) . . . . ?
C00D C006 C009 C00C -91.9(3) . . . . ?
C00D C006 C00B C00E -1.7(4) . . . . ?
C00E C00F C00G C00D -1.2(5) . . . . ?
